data_4024082
loop_
_publ_author_name
'Toshiaki Shimasaki'
'Shin-ichiro Kato'
'Teruo Shinmyozu'

_publ_contact_author_address
;
Institute for Materials Chemistry and Engineering (IMCE),
6-10-1 Higashi-ku, Fukuoka 812-8581, Japan
;
_publ_contact_author_email shinmyo@ms.ifoc.kyushu-u.ac.jp
_publ_contact_author_fax '+81 92 642 2735'
_publ_contact_author_name 'Prof Teruo Shinmyozu'
_publ_contact_author_phone '+81 92 642 2716'
_publ_section_title
;
 Synthesis, Structural, Spectral, and Photoswitchable Properties of
 cis- and trans-2,2,2',2'-Tetramethyl-1,1'-indanylindanes
;
_journal_name_full 'Journal of Organic Chemistry'
_journal_page_first 6251
_journal_page_last 6254
_journal_paper_doi 10.1021/jo0701233
_journal_volume 72
_journal_year 2007
_chemical_formula_moiety 'C42 H36 '
_chemical_formula_sum 'C42 H36'
_chemical_formula_weight 540.71
_space_group_IT_number 2
_symmetry_cell_setting triclinic
_symmetry_Int_Tables_number 2
_symmetry_space_group_name_Hall '-P 1'
_symmetry_space_group_name_H-M 'P -1'
_atom_sites_solution_hydrogens geom
_atom_sites_solution_primary direct
_atom_sites_solution_secondary difmap
_cell_angle_alpha 108.197(2)
_cell_angle_beta 105.652(5)
_cell_angle_gamma 108.365(2)
_cell_formula_units_Z 2
_cell_length_a 11.2423(10)
_cell_length_b 11.7930(11)
_cell_length_c 13.3567(10)
_cell_measurement_temperature 113(2)
_cell_volume 1457.4(2)
_computing_structure_refinement 'SHELXL-97 (Sheldrick, 1997)'
_computing_structure_solution 'SHELXS-97 (Sheldrick, 1990)'
_diffrn_ambient_temperature 113(2)
_diffrn_measured_fraction_theta_full 0.901
_diffrn_measured_fraction_theta_max 0.901
_diffrn_radiation_monochromator graphite
_diffrn_radiation_source 'fine-focus sealed tube'
_diffrn_radiation_type MoK\a
_diffrn_radiation_wavelength 0.71069
_diffrn_reflns_av_R_equivalents 0.0000
_diffrn_reflns_av_sigmaI/netI 0.0704
_diffrn_reflns_limit_h_max 14
_diffrn_reflns_limit_h_min 0
_diffrn_reflns_limit_k_max 14
_diffrn_reflns_limit_k_min -15
_diffrn_reflns_limit_l_max 16
_diffrn_reflns_limit_l_min -17
_diffrn_reflns_number 6032
_diffrn_reflns_theta_full 27.47
_diffrn_reflns_theta_max 27.47
_diffrn_reflns_theta_min 1.76
_exptl_absorpt_coefficient_mu 0.069
_exptl_absorpt_correction_T_max 0.9931
_exptl_absorpt_correction_T_min 0.9655
_exptl_crystal_density_diffrn 1.232
_exptl_crystal_density_method 'not measured'
_exptl_crystal_F_000 576
_exptl_crystal_size_max 0.51
_exptl_crystal_size_mid 0.46
_exptl_crystal_size_min 0.10
_refine_diff_density_max 0.262
_refine_diff_density_min -0.268
_refine_diff_density_rms 0.058
_refine_ls_extinction_method none
_refine_ls_goodness_of_fit_ref 1.066
_refine_ls_hydrogen_treatment mixed
_refine_ls_matrix_type full
_refine_ls_number_parameters 474
_refine_ls_number_reflns 6032
_refine_ls_number_restraints 0
_refine_ls_restrained_S_all 1.066
_refine_ls_R_factor_all 0.1156
_refine_ls_R_factor_gt 0.0697
_refine_ls_shift/su_max 0.000
_refine_ls_shift/su_mean 0.000
_refine_ls_structure_factor_coef Fsqd
_refine_ls_weighting_details 'calc w=1/[\s^2^(Fo^2^)+(0.1086P)^2^+0.1563P] where P=(Fo^2^+2Fc^2^)/3'
_refine_ls_weighting_scheme calc
_refine_ls_wR_factor_gt 0.1803
_refine_ls_wR_factor_ref 0.2054
_reflns_number_gt 3757
_reflns_number_total 6032
_reflns_threshold_expression >2sigma(I)
_cod_data_source_file jo0701233si20070114_063230_6.cif
_cod_data_source_block trans-9(CCDC:629940)
_cod_original_sg_symbol_H-M 'P -1         '
_cod_original_formula_sum 'C42 H36 '
_cod_database_code 4024082

loop_
_symmetry_equiv_pos_as_xyz
'x, y, z'
'-x, -y, -z'

loop_
_atom_site_label
_atom_site_type_symbol
_atom_site_fract_x
_atom_site_fract_y
_atom_site_fract_z
_atom_site_U_iso_or_equiv
_atom_site_adp_type
_atom_site_occupancy
_atom_site_symmetry_multiplicity
_atom_site_calc_flag
_atom_site_refinement_flags
_atom_site_disorder_assembly
_atom_site_disorder_group
C1 C 0.3257(2) 0.1045(2) 0.7320(2) 0.0249(5) Uani 1 1 d . . .
C2 C 0.3546(3) -0.0183(3) 0.7173(2) 0.0266(6) Uani 1 1 d . . .
C3 C 0.4568(3) 0.0011(3) 0.6583(2) 0.0331(6) Uani 1 1 d . . .
H1 H 0.5214 -0.0367 0.6798 0.040 Uiso 1 1 calc R . .
H2 H 0.4070 -0.0415 0.5733 0.040 Uiso 1 1 calc R . .
C4 C 0.6579(3) 0.2241(3) 0.7093(2) 0.0306(6) Uani 1 1 d . . .
H3 H 0.7074 0.1810 0.6793 0.037 Uiso 1 1 calc R . .
C5 C 0.7135(3) 0.3625(3) 0.7587(2) 0.0302(6) Uani 1 1 d . . .
C6 C 0.6384(3) 0.4220(3) 0.8035(2) 0.0317(6) Uani 1 1 d . . .
H4 H 0.6747 0.5160 0.8381 0.038 Uiso 1 1 calc R . .
C7 C 0.5119(3) 0.3471(3) 0.7986(2) 0.0302(6) Uani 1 1 d . . .
H5 H 0.4647 0.3904 0.8323 0.036 Uiso 1 1 calc R . .
C8 C 0.4534(2) 0.2083(3) 0.7446(2) 0.0258(5) Uani 1 1 d . . .
C9 C 0.5317(3) 0.1493(3) 0.7037(2) 0.0277(6) Uani 1 1 d . . .
C10 C 0.4296(3) -0.0103(3) 0.8349(2) 0.0323(6) Uani 1 1 d . . .
H6 H 0.3705 -0.0126 0.8770 0.048 Uiso 1 1 calc R . .
H7 H 0.5143 0.0727 0.8790 0.048 Uiso 1 1 calc R . .
H8 H 0.4524 -0.0857 0.8240 0.048 Uiso 1 1 calc R . .
C11 C 0.2332(3) -0.1546(3) 0.6397(3) 0.0338(6) Uani 1 1 d . . .
H9 H 0.1728 -0.1738 0.6792 0.051 Uiso 1 1 calc R . .
H10 H 0.2670 -0.2224 0.6228 0.051 Uiso 1 1 calc R . .
H11 H 0.1818 -0.1550 0.5675 0.051 Uiso 1 1 calc R . .
C12 C 0.8452(3) 0.4402(3) 0.7549(2) 0.0326(6) Uani 1 1 d . . .
C13 C 0.8606(3) 0.3977(3) 0.6535(3) 0.0356(6) Uani 1 1 d . . .
H12 H 0.7895 0.3181 0.5901 0.043 Uiso 1 1 calc R . .
C14 C 0.9774(3) 0.4669(3) 0.6394(3) 0.0393(7) Uani 1 1 d . . .
H13 H 0.9836 0.4344 0.5672 0.047 Uiso 1 1 calc R . .
C15 C 1.0816(3) 0.5805(3) 0.7293(3) 0.0417(7) Uani 1 1 d . . .
H14 H 1.1599 0.6277 0.7193 0.050 Uiso 1 1 calc R . .
C16 C 1.1816(3) 0.7444(3) 0.9306(3) 0.0434(8) Uani 1 1 d . . .
H15 H 1.2611 0.7896 0.9211 0.052 Uiso 1 1 calc R . .
C17 C 1.1750(3) 0.7938(3) 1.0350(3) 0.0479(8) Uani 1 1 d . . .
H16 H 1.2466 0.8749 1.0962 0.057 Uiso 1 1 calc R . .
C18 C 1.0596(3) 0.7220(3) 1.0503(3) 0.0424(7) Uani 1 1 d . . .
H17 H 1.0560 0.7539 1.1236 0.051 Uiso 1 1 calc R . .
C19 C 0.9532(3) 0.6076(3) 0.9619(2) 0.0360(7) Uani 1 1 d . . .
H18 H 0.8775 0.5610 0.9750 0.043 Uiso 1 1 calc R . .
C20 C 0.9542(3) 0.5579(3) 0.8514(2) 0.0331(6) Uani 1 1 d . . .
C21 C 1.0740(3) 0.6286(3) 0.8371(3) 0.0354(7) Uani 1 1 d . . .
C22 C 0.2058(2) 0.1130(2) 0.7252(2) 0.0258(5) Uani 1 1 d . . .
C23 C 0.1623(3) 0.2180(3) 0.7016(2) 0.0320(6) Uani 1 1 d . . .
C24 C 0.0041(3) 0.1370(3) 0.6364(3) 0.0422(7) Uani 1 1 d . A .
H19 H -0.0423 0.1950 0.6529 0.051 Uiso 1 1 calc R . .
H20 H -0.0230 0.0942 0.5521 0.051 Uiso 1 1 calc R . .
C25 C -0.1629(5) -0.0392(5) 0.6592(5) 0.0283(11) Uani 0.651(5) 1 d P A 1
H21 H -0.2374 -0.0278 0.6169 0.034 Uiso 0.651(5) 1 calc PR A 1
C26 C -0.1835(4) -0.1343(4) 0.7021(5) 0.0280(10) Uani 0.651(5) 1 d P A 1
C27 C -0.0661(5) -0.1449(5) 0.7629(5) 0.0296(11) Uani 0.651(5) 1 d P A 1
H22 H -0.0804 -0.2100 0.7916 0.036 Uiso 0.651(5) 1 calc PR A 1
C28 C 0.0740(3) -0.0647(3) 0.7850(3) 0.0475(9) Uani 1 1 d . . .
H23 H 0.1510 -0.0696 0.8316 0.057 Uiso 0.651(5) 1 calc PR A 1
H24 H 0.1475 -0.0894 0.7979 0.057 Uiso 0.349(5) 1 calc PR A 2
C29 C 0.0856(3) 0.0208(3) 0.7313(3) 0.0334(6) Uani 1 1 d . A .
C30 C -0.0321(3) 0.0356(3) 0.6808(3) 0.0438(8) Uani 1 1 d . . .
C31 C -0.1446(8) -0.0313(9) 0.7178(8) 0.0222(18) Uani 0.349(5) 1 d P A 2
H25 H -0.2235 -0.0151 0.6993 0.027 Uiso 0.349(5) 1 calc PR A 2
C32 C -0.1436(8) -0.1114(7) 0.7745(8) 0.0218(17) Uani 0.349(5) 1 d P A 2
C33 C -0.0207(10) -0.1201(9) 0.8227(8) 0.029(2) Uani 0.349(5) 1 d P A 2
H26 H -0.0056 -0.1592 0.8744 0.034 Uiso 0.349(5) 1 calc PR A 2
C34 C 0.2146(3) 0.2713(3) 0.6233(3) 0.0402(7) Uani 1 1 d . . .
H27 H 0.3120 0.3341 0.6663 0.060 Uiso 1 1 calc R . .
H28 H 0.1619 0.3166 0.5972 0.060 Uiso 1 1 calc R . .
H29 H 0.2035 0.1975 0.5562 0.060 Uiso 1 1 calc R . .
C35 C 0.1939(3) 0.3307(3) 0.8160(2) 0.0330(6) Uani 1 1 d . . .
H30 H 0.2935 0.3837 0.8582 0.050 Uiso 1 1 calc R . .
H31 H 0.1571 0.2929 0.8628 0.050 Uiso 1 1 calc R . .
H32 H 0.1513 0.3874 0.7997 0.050 Uiso 1 1 calc R . .
C36 C -0.3268(5) -0.2243(4) 0.6764(4) 0.0301(11) Uani 0.651(5) 1 d P A 1
C37 C -0.4193(12) -0.2921(11) 0.5717(10) 0.053(5) Uani 0.651(5) 1 d P A 1
H33 H -0.3873 -0.2797 0.5152 0.063 Uiso 0.651(5) 1 calc PR A 1
C38 C -0.5608(8) -0.3824(10) 0.5255(8) 0.0310(19) Uani 0.651(5) 1 d P A 1
H34 H -0.6214 -0.4241 0.4462 0.037 Uiso 0.651(5) 1 calc PR A 1
C39 C -0.5985(7) -0.4012(7) 0.6140(7) 0.0336(14) Uani 0.651(5) 1 d P A 1
H35 H -0.6900 -0.4609 0.5939 0.040 Uiso 0.651(5) 1 calc PR A 1
C40 C -0.5483(6) -0.3588(6) 0.8157(5) 0.0330(13) Uani 0.651(5) 1 d P A 1
H36 H -0.6401 -0.4189 0.7940 0.040 Uiso 0.651(5) 1 calc PR A 1
C41 C -0.4610(5) -0.2979(5) 0.9266(5) 0.0399(12) Uani 0.651(5) 1 d P A 1
H37 H -0.4873 -0.3139 0.9846 0.048 Uiso 0.651(5) 1 calc PR A 1
C42 C -0.3373(4) -0.2148(3) 0.9504(3) 0.0524(9) Uani 1 1 d . . .
H38 H -0.2815 -0.1704 1.0309 0.063 Uiso 0.651(5) 1 calc PR A 1
H39 H -0.3083 -0.1942 1.0302 0.063 Uiso 0.349(5) 1 calc PR A 2
C43 C -0.2697(3) -0.1767(3) 0.8896(3) 0.0423(7) Uani 1 1 d . A .
H40 H -0.1759 -0.1156 0.9205 0.051 Uiso 0.651(5) 1 calc PR A 1
H41 H -0.1793 -0.1161 0.9456 0.051 Uiso 0.349(5) 1 calc PR A 2
C44 C -0.3679(5) -0.2475(5) 0.7624(5) 0.0263(11) Uani 0.651(5) 1 d P A 1
C45 C -0.5073(3) -0.3361(3) 0.7285(2) 0.0300(6) Uani 1 1 d . . .
C46 C -0.2658(7) -0.1810(7) 0.7949(6) 0.0235(18) Uani 0.349(5) 1 d P A 2
C47 C -0.4835(11) -0.3068(11) 0.8436(11) 0.035(3) Uani 0.349(5) 1 d P A 2
H42 H -0.5599 -0.3444 0.8599 0.041 Uiso 0.349(5) 1 calc PR A 2
C48 C -0.6403(11) -0.4243(13) 0.6321(14) 0.041(3) Uani 0.349(5) 1 d P A 2
H43 H -0.7175 -0.4633 0.6469 0.050 Uiso 0.349(5) 1 calc PR A 2
C49 C -0.6559(10) -0.4517(10) 0.5222(9) 0.045(3) Uani 0.349(5) 1 d P A 2
H44 H -0.7390 -0.5161 0.4576 0.055 Uiso 0.349(5) 1 calc PR A 2
C50 C -0.532(2) -0.372(3) 0.510(3) 0.062(6) Uani 0.349(5) 1 d P A 2
H45 H -0.5477 -0.3975 0.4313 0.075 Uiso 0.349(5) 1 calc PR A 2
C51 C -0.4220(18) -0.289(2) 0.5701(12) 0.027(6) Uani 0.349(5) 1 d P A 2
C52 C -0.3983(10) -0.2704(9) 0.7009(9) 0.024(2) Uani 0.349(5) 1 d P A 2

loop_
_atom_site_aniso_label
_atom_site_aniso_U_11
_atom_site_aniso_U_22
_atom_site_aniso_U_33
_atom_site_aniso_U_23
_atom_site_aniso_U_13
_atom_site_aniso_U_12
C1 0.0210(12) 0.0267(13) 0.0283(13) 0.0120(10) 0.0111(10) 0.0110(11)
C2 0.0236(13) 0.0269(13) 0.0354(14) 0.0153(11) 0.0141(11) 0.0146(11)
C3 0.0308(14) 0.0321(15) 0.0424(16) 0.0154(12) 0.0200(12) 0.0173(12)
C4 0.0299(14) 0.0349(15) 0.0403(16) 0.0203(12) 0.0219(12) 0.0196(12)
C5 0.0226(13) 0.0351(15) 0.0389(15) 0.0198(12) 0.0160(11) 0.0134(12)
C6 0.0242(13) 0.0264(14) 0.0435(16) 0.0144(12) 0.0141(12) 0.0105(11)
C7 0.0237(13) 0.0292(14) 0.0434(16) 0.0161(12) 0.0181(12) 0.0139(11)
C8 0.0215(12) 0.0281(14) 0.0321(14) 0.0151(11) 0.0133(11) 0.0121(11)
C9 0.0271(13) 0.0295(14) 0.0329(14) 0.0154(11) 0.0164(11) 0.0147(11)
C10 0.0306(14) 0.0377(16) 0.0397(16) 0.0214(13) 0.0159(12) 0.0221(13)
C11 0.0272(14) 0.0259(14) 0.0491(17) 0.0161(12) 0.0153(12) 0.0127(12)
C12 0.0269(14) 0.0357(15) 0.0487(17) 0.0245(13) 0.0204(12) 0.0192(12)
C13 0.0345(15) 0.0421(17) 0.0489(18) 0.0273(14) 0.0256(13) 0.0238(13)
C14 0.0385(16) 0.0521(19) 0.0534(19) 0.0342(16) 0.0312(15) 0.0287(15)
C15 0.0347(16) 0.056(2) 0.068(2) 0.0473(18) 0.0323(16) 0.0300(15)
C16 0.0222(14) 0.0508(19) 0.062(2) 0.0361(17) 0.0143(14) 0.0125(14)
C17 0.0214(15) 0.0444(19) 0.063(2) 0.0275(16) 0.0047(14) 0.0037(13)
C18 0.0277(15) 0.0496(19) 0.0469(18) 0.0216(15) 0.0132(13) 0.0146(14)
C19 0.0245(14) 0.0388(16) 0.0469(17) 0.0196(14) 0.0168(12) 0.0135(12)
C20 0.0255(14) 0.0388(16) 0.0484(17) 0.0275(14) 0.0200(12) 0.0172(12)
C21 0.0271(14) 0.0403(16) 0.0598(19) 0.0357(15) 0.0253(14) 0.0190(13)
C22 0.0241(13) 0.0249(13) 0.0313(13) 0.0130(11) 0.0122(10) 0.0123(11)
C23 0.0261(14) 0.0292(14) 0.0423(16) 0.0155(12) 0.0113(12) 0.0165(12)
C24 0.0235(14) 0.0335(16) 0.0566(19) 0.0101(14) 0.0054(13) 0.0159(13)
C25 0.025(2) 0.029(2) 0.036(3) 0.017(2) 0.013(2) 0.0152(19)
C26 0.023(2) 0.028(3) 0.036(3) 0.015(2) 0.013(2) 0.0133(19)
C27 0.026(3) 0.032(3) 0.045(3) 0.026(3) 0.018(2) 0.017(2)
C28 0.053(2) 0.0360(17) 0.087(3) 0.0363(17) 0.0528(19) 0.0286(15)
C29 0.0231(13) 0.0264(14) 0.0524(17) 0.0143(12) 0.0198(12) 0.0121(11)
C30 0.0240(14) 0.0236(14) 0.073(2) 0.0096(14) 0.0174(14) 0.0113(12)
C31 0.019(4) 0.033(5) 0.020(5) 0.014(4) 0.008(4) 0.016(3)
C32 0.017(4) 0.020(4) 0.022(4) 0.007(3) 0.007(3) 0.004(3)
C33 0.030(5) 0.038(5) 0.024(5) 0.017(4) 0.008(4) 0.021(4)
C34 0.0486(18) 0.0401(17) 0.0406(17) 0.0221(14) 0.0162(14) 0.0266(15)
C35 0.0271(14) 0.0297(14) 0.0464(16) 0.0156(12) 0.0172(12) 0.0163(12)
C36 0.028(2) 0.031(2) 0.038(3) 0.016(2) 0.016(2) 0.017(2)
C37 0.019(7) 0.025(6) 0.089(10) 0.005(5) 0.008(6) 0.013(6)
C38 0.004(3) 0.021(3) 0.054(4) 0.018(3) 0.000(3) -0.002(2)
C39 0.018(3) 0.030(3) 0.055(4) 0.021(3) 0.015(3) 0.010(3)
C40 0.033(3) 0.036(3) 0.042(3) 0.022(3) 0.019(3) 0.022(3)
C41 0.049(3) 0.044(3) 0.050(3) 0.030(2) 0.032(2) 0.029(2)
C42 0.076(3) 0.052(2) 0.064(2) 0.0354(18) 0.050(2) 0.041(2)
C43 0.0512(19) 0.0447(18) 0.0502(19) 0.0250(15) 0.0317(16) 0.0298(16)
C44 0.027(3) 0.027(2) 0.033(3) 0.015(2) 0.016(2) 0.016(2)
C45 0.0282(14) 0.0276(14) 0.0461(17) 0.0200(12) 0.0194(12) 0.0185(12)
C46 0.018(4) 0.027(4) 0.034(4) 0.017(3) 0.013(3) 0.013(3)
C47 0.035(6) 0.034(6) 0.050(7) 0.023(6) 0.028(6) 0.020(5)
C48 0.010(6) 0.029(6) 0.081(10) 0.023(5) 0.010(5) 0.010(5)
C49 0.030(5) 0.040(5) 0.057(7) 0.017(5) 0.001(5) 0.024(5)
C50 0.035(10) 0.066(10) 0.120(13) 0.069(10) 0.040(9) 0.028(9)
C51 0.025(13) 0.049(14) 0.011(7) 0.014(8) 0.014(8) 0.012(10)
C52 0.026(5) 0.032(5) 0.031(5) 0.020(5) 0.019(4) 0.019(4)

loop_
_geom_angle_atom_site_label_1
_geom_angle_atom_site_label_2
_geom_angle_atom_site_label_3
_geom_angle
_geom_angle_site_symmetry_1
_geom_angle_site_symmetry_3
_geom_angle_publ_flag
C22 C1 C8 127.1(2) . . ?
C22 C1 C2 127.7(2) . . ?
C8 C1 C2 104.99(19) . . ?
C10 C2 C11 110.9(2) . . ?
C10 C2 C1 110.5(2) . . ?
C11 C2 C1 117.2(2) . . ?
C10 C2 C3 108.1(2) . . ?
C11 C2 C3 107.9(2) . . ?
C1 C2 C3 101.59(19) . . ?
C9 C3 C2 104.2(2) . . ?
C9 C3 H1 110.9 . . ?
C2 C3 H1 110.9 . . ?
C9 C3 H2 110.9 . . ?
C2 C3 H2 110.9 . . ?
H1 C3 H2 108.9 . . ?
C9 C4 C5 120.8(2) . . ?
C9 C4 H3 119.6 . . ?
C5 C4 H3 119.6 . . ?
C6 C5 C4 117.8(2) . . ?
C6 C5 C12 122.7(2) . . ?
C4 C5 C12 119.4(2) . . ?
C7 C6 C5 121.5(2) . . ?
C7 C6 H4 119.2 . . ?
C5 C6 H4 119.2 . . ?
C6 C7 C8 120.7(2) . . ?
C6 C7 H5 119.7 . . ?
C8 C7 H5 119.7 . . ?
C7 C8 C9 117.4(2) . . ?
C7 C8 C1 132.3(2) . . ?
C9 C8 C1 109.9(2) . . ?
C4 C9 C8 121.7(2) . . ?
C4 C9 C3 129.0(2) . . ?
C8 C9 C3 109.3(2) . . ?
C2 C10 H6 109.5 . . ?
C2 C10 H7 109.5 . . ?
H6 C10 H7 109.5 . . ?
C2 C10 H8 109.5 . . ?
H6 C10 H8 109.5 . . ?
H7 C10 H8 109.5 . . ?
C2 C11 H9 109.5 . . ?
C2 C11 H10 109.5 . . ?
H9 C11 H10 109.5 . . ?
C2 C11 H11 109.5 . . ?
H9 C11 H11 109.5 . . ?
H10 C11 H11 109.5 . . ?
C13 C12 C20 118.5(2) . . ?
C13 C12 C5 118.3(3) . . ?
C20 C12 C5 123.2(2) . . ?
C12 C13 C14 122.7(3) . . ?
C12 C13 H12 118.6 . . ?
C14 C13 H12 118.6 . . ?
C15 C14 C13 119.9(3) . . ?
C15 C14 H13 120.1 . . ?
C13 C14 H13 120.1 . . ?
C14 C15 C21 120.4(2) . . ?
C14 C15 H14 119.8 . . ?
C21 C15 H14 119.8 . . ?
C17 C16 C21 121.7(3) . . ?
C17 C16 H15 119.1 . . ?
C21 C16 H15 119.1 . . ?
C16 C17 C18 118.8(3) . . ?
C16 C17 H16 120.6 . . ?
C18 C17 H16 120.6 . . ?
C19 C18 C17 121.4(3) . . ?
C19 C18 H17 119.3 . . ?
C17 C18 H17 119.3 . . ?
C18 C19 C20 120.9(3) . . ?
C18 C19 H18 119.5 . . ?
C20 C19 H18 119.5 . . ?
C19 C20 C12 123.7(2) . . ?
C19 C20 C21 117.5(3) . . ?
C12 C20 C21 118.7(3) . . ?
C16 C21 C15 120.9(2) . . ?
C16 C21 C20 119.5(3) . . ?
C15 C21 C20 119.6(3) . . ?
C1 C22 C29 128.1(2) . . ?
C1 C22 C23 126.9(2) . . ?
C29 C22 C23 104.9(2) . . ?
C34 C23 C35 111.9(2) . . ?
C34 C23 C24 107.4(2) . . ?
C35 C23 C24 108.2(2) . . ?
C34 C23 C22 116.6(2) . . ?
C35 C23 C22 110.3(2) . . ?
C24 C23 C22 101.6(2) . . ?
C30 C24 C23 105.0(2) . . ?
C30 C24 H19 110.8 . . ?
C23 C24 H19 110.8 . . ?
C30 C24 H20 110.8 . . ?
C23 C24 H20 110.8 . . ?
H19 C24 H20 108.8 . . ?
C30 C25 C26 116.7(4) . . ?
C30 C25 H21 121.6 . . ?
C26 C25 H21 121.6 . . ?
C25 C26 C27 117.4(4) . . ?
C25 C26 C36 119.2(4) . . ?
C27 C26 C36 123.3(4) . . ?
C26 C27 C28 125.5(4) . . ?
C26 C27 H22 117.2 . . ?
C28 C27 H22 117.2 . . ?
C33 C28 C29 133.6(5) . . ?
C33 C28 C27 29.6(3) . . ?
C29 C28 C27 113.8(3) . . ?
C33 C28 H23 99.5 . . ?
C29 C28 H23 123.1 . . ?
C27 C28 H23 123.1 . . ?
C33 C28 H24 113.2 . . ?
C29 C28 H24 113.2 . . ?
C27 C28 H24 126.2 . . ?
H23 C28 H24 25.6 . . ?
C28 C29 C30 117.9(3) . . ?
C28 C29 C22 131.9(3) . . ?
C30 C29 C22 110.0(3) . . ?
C25 C30 C29 127.7(4) . . ?
C25 C30 C24 122.4(3) . . ?
C29 C30 C24 109.4(2) . . ?
C25 C30 C31 27.6(3) . . ?
C29 C30 C31 108.6(4) . . ?
C24 C30 C31 139.5(4) . . ?
C32 C31 C30 127.8(6) . . ?
C32 C31 H25 116.1 . . ?
C30 C31 H25 116.1 . . ?
C31 C32 C33 118.9(7) . . ?
C31 C32 C46 122.3(7) . . ?
C33 C32 C46 118.6(7) . . ?
C28 C33 C32 110.8(7) . . ?
C28 C33 H26 124.6 . . ?
C32 C33 H26 124.6 . . ?
C23 C34 H27 109.5 . . ?
C23 C34 H28 109.5 . . ?
H27 C34 H28 109.5 . . ?
C23 C34 H29 109.5 . . ?
H27 C34 H29 109.5 . . ?
H28 C34 H29 109.5 . . ?
C23 C35 H30 109.5 . . ?
C23 C35 H31 109.5 . . ?
H30 C35 H31 109.5 . . ?
C23 C35 H32 109.5 . . ?
H30 C35 H32 109.5 . . ?
H31 C35 H32 109.5 . . ?
C37 C36 C44 115.8(7) . . ?
C37 C36 C26 121.0(7) . . ?
C44 C36 C26 123.0(4) . . ?
C36 C37 C38 131.7(10) . . ?
C36 C37 H33 114.2 . . ?
C38 C37 H33 114.2 . . ?
C39 C38 C37 110.7(8) . . ?
C39 C38 H34 124.6 . . ?
C37 C38 H34 124.6 . . ?
C45 C39 C38 122.5(5) . . ?
C45 C39 H35 118.8 . . ?
C38 C39 H35 118.8 . . ?
C41 C40 C45 121.9(5) . . ?
C41 C40 H36 119.1 . . ?
C45 C40 H36 119.1 . . ?
C42 C41 C40 115.7(5) . . ?
C42 C41 H37 122.1 . . ?
C40 C41 H37 122.1 . . ?
C41 C42 C43 135.9(4) . . ?
C41 C42 C47 40.0(4) . . ?
C43 C42 C47 96.2(5) . . ?
C41 C42 H38 112.1 . . ?
C43 C42 H38 112.1 . . ?
C47 C42 H38 151.3 . . ?
C41 C42 H39 92.1 . . ?
C43 C42 H39 131.9 . . ?
C47 C42 H39 131.9 . . ?
H38 C42 H39 20.4 . . ?
C46 C43 C42 151.1(5) . . ?
C46 C43 C44 42.3(4) . . ?
C42 C43 C44 108.8(3) . . ?
C46 C43 H40 83.3 . . ?
C42 C43 H40 125.6 . . ?
C44 C43 H40 125.6 . . ?
C46 C43 H41 104.5 . . ?
C42 C43 H41 104.5 . . ?
C44 C43 H41 146.8 . . ?
H40 C43 H41 21.2 . . ?
C36 C44 C45 118.6(5) . . ?
C36 C44 C43 122.0(4) . . ?
C45 C44 C43 119.4(4) . . ?
C39 C45 C47 148.8(5) . . ?
C39 C45 C44 120.6(4) . . ?
C47 C45 C44 90.4(5) . . ?
C39 C45 C40 121.1(4) . . ?
C47 C45 C40 28.2(4) . . ?
C44 C45 C40 118.3(4) . . ?
C39 C45 C52 91.6(5) . . ?
C47 C45 C52 119.4(6) . . ?
C44 C45 C52 29.0(3) . . ?
C40 C45 C52 147.3(5) . . ?
C39 C45 C48 24.7(5) . . ?
C47 C45 C48 124.1(7) . . ?
C44 C45 C48 145.4(6) . . ?
C40 C45 C48 96.4(6) . . ?
C52 C45 C48 116.3(7) . . ?
C43 C46 C52 110.5(7) . . ?
C43 C46 C32 127.8(7) . . ?
C52 C46 C32 121.6(7) . . ?
C45 C47 C42 125.0(7) . . ?
C45 C47 H42 117.5 . . ?
C42 C47 H42 117.5 . . ?
C49 C48 C45 121.3(9) . . ?
C49 C48 H43 119.4 . . ?
C45 C48 H43 119.4 . . ?
C48 C49 C50 114.5(14) . . ?
C48 C49 H44 122.7 . . ?
C50 C49 H44 122.7 . . ?
C51 C50 C49 138(2) . . ?
C51 C50 H45 111.0 . . ?
C49 C50 H45 111.0 . . ?
C50 C51 C52 106.7(16) . . ?
C45 C52 C46 117.6(8) . . ?
C45 C52 C51 122.3(9) . . ?
C46 C52 C51 120.1(9) . . ?

loop_
_geom_bond_atom_site_label_1
_geom_bond_atom_site_label_2
_geom_bond_distance
_geom_bond_site_symmetry_2
_geom_bond_publ_flag
C1 C22 1.363(3) . ?
C1 C8 1.491(3) . ?
C1 C2 1.548(3) . ?
C2 C10 1.525(4) . ?
C2 C11 1.528(4) . ?
C2 C3 1.558(3) . ?
C3 C9 1.505(4) . ?
C3 H1 0.9900 . ?
C3 H2 0.9900 . ?
C4 C9 1.382(3) . ?
C4 C5 1.397(4) . ?
C4 H3 0.9500 . ?
C5 C6 1.395(3) . ?
C5 C12 1.500(3) . ?
C6 C7 1.389(3) . ?
C6 H4 0.9500 . ?
C7 C8 1.400(4) . ?
C7 H5 0.9500 . ?
C8 C9 1.402(3) . ?
C10 H6 0.9800 . ?
C10 H7 0.9800 . ?
C10 H8 0.9800 . ?
C11 H9 0.9800 . ?
C11 H10 0.9800 . ?
C11 H11 0.9800 . ?
C12 C13 1.368(4) . ?
C12 C20 1.431(4) . ?
C13 C14 1.408(4) . ?
C13 H12 0.9500 . ?
C14 C15 1.363(5) . ?
C14 H13 0.9500 . ?
C15 C21 1.410(4) . ?
C15 H14 0.9500 . ?
C16 C17 1.365(5) . ?
C16 C21 1.402(4) . ?
C16 H15 0.9500 . ?
C17 C18 1.414(4) . ?
C17 H16 0.9500 . ?
C18 C19 1.368(4) . ?
C18 H17 0.9500 . ?
C19 C20 1.412(4) . ?
C19 H18 0.9500 . ?
C20 C21 1.442(3) . ?
C22 C29 1.485(3) . ?
C22 C23 1.553(4) . ?
C23 C34 1.532(4) . ?
C23 C35 1.539(4) . ?
C23 C24 1.552(4) . ?
C24 C30 1.487(5) . ?
C24 H19 0.9900 . ?
C24 H20 0.9900 . ?
C25 C30 1.349(5) . ?
C25 C26 1.396(6) . ?
C25 H21 0.9500 . ?
C26 C27 1.416(6) . ?
C26 C36 1.496(6) . ?
C27 C28 1.448(5) . ?
C27 H22 0.9500 . ?
C28 C33 1.367(10) . ?
C28 C29 1.403(4) . ?
C28 H23 0.9500 . ?
C28 H24 0.9500 . ?
C29 C30 1.405(4) . ?
C30 C31 1.555(9) . ?
C31 C32 1.384(11) . ?
C31 H25 0.9500 . ?
C32 C33 1.409(12) . ?
C32 C46 1.506(10) . ?
C33 H26 0.9500 . ?
C34 H27 0.9800 . ?
C34 H28 0.9800 . ?
C34 H29 0.9800 . ?
C35 H30 0.9800 . ?
C35 H31 0.9800 . ?
C35 H32 0.9800 . ?
C36 C37 1.292(12) . ?
C36 C44 1.417(7) . ?
C37 C38 1.428(13) . ?
C37 H33 0.9500 . ?
C38 C39 1.415(11) . ?
C38 H34 0.9500 . ?
C39 C45 1.379(8) . ?
C39 H35 0.9500 . ?
C40 C41 1.334(8) . ?
C40 C45 1.430(6) . ?
C40 H36 0.9500 . ?
C41 C42 1.305(6) . ?
C41 H37 0.9500 . ?
C42 C43 1.336(4) . ?
C42 C47 1.599(13) . ?
C42 H38 0.9500 . ?
C42 H39 0.9500 . ?
C43 C46 1.262(7) . ?
C43 C44 1.524(6) . ?
C43 H40 0.9500 . ?
C43 H41 0.9500 . ?
C44 C45 1.429(6) . ?
C45 C47 1.394(12) . ?
C45 C52 1.436(9) . ?
C45 C48 1.456(14) . ?
C46 C52 1.443(12) . ?
C47 H42 0.9500 . ?
C48 C49 1.348(19) . ?
C48 H43 0.9500 . ?
C49 C50 1.494(19) . ?
C49 H44 0.9500 . ?
C50 C51 1.16(3) . ?
C50 H45 0.9500 . ?
C51 C52 1.625(15) . ?

loop_
_geom_torsion_atom_site_label_1
_geom_torsion_atom_site_label_2
_geom_torsion_atom_site_label_3
_geom_torsion_atom_site_label_4
_geom_torsion
_geom_torsion_site_symmetry_1
_geom_torsion_site_symmetry_2
_geom_torsion_site_symmetry_3
_geom_torsion_site_symmetry_4
_geom_torsion_publ_flag
C22 C1 C2 C10 -100.0(3) . . . . ?
C8 C1 C2 C10 85.1(2) . . . . ?
C22 C1 C2 C11 28.3(4) . . . . ?
C8 C1 C2 C11 -146.6(2) . . . . ?
C22 C1 C2 C3 145.5(3) . . . . ?
C8 C1 C2 C3 -29.4(2) . . . . ?
C10 C2 C3 C9 -86.1(3) . . . . ?
C11 C2 C3 C9 153.9(2) . . . . ?
C1 C2 C3 C9 30.2(3) . . . . ?
C9 C4 C5 C6 1.0(4) . . . . ?
C9 C4 C5 C12 -175.2(2) . . . . ?
C4 C5 C6 C7 -0.6(4) . . . . ?
C12 C5 C6 C7 175.4(3) . . . . ?
C5 C6 C7 C8 -2.3(4) . . . . ?
C6 C7 C8 C9 4.6(4) . . . . ?
C6 C7 C8 C1 176.2(3) . . . . ?
C22 C1 C8 C7 31.2(4) . . . . ?
C2 C1 C8 C7 -153.8(3) . . . . ?
C22 C1 C8 C9 -156.7(3) . . . . ?
C2 C1 C8 C9 18.3(3) . . . . ?
C5 C4 C9 C8 1.5(4) . . . . ?
C5 C4 C9 C3 -177.7(3) . . . . ?
C7 C8 C9 C4 -4.2(4) . . . . ?
C1 C8 C9 C4 -177.6(2) . . . . ?
C7 C8 C9 C3 175.1(2) . . . . ?
C1 C8 C9 C3 1.6(3) . . . . ?
C2 C3 C9 C4 158.5(3) . . . . ?
C2 C3 C9 C8 -20.7(3) . . . . ?
C6 C5 C12 C13 -131.5(3) . . . . ?
C4 C5 C12 C13 44.5(4) . . . . ?
C6 C5 C12 C20 47.3(4) . . . . ?
C4 C5 C12 C20 -136.8(3) . . . . ?
C20 C12 C13 C14 -1.8(4) . . . . ?
C5 C12 C13 C14 177.0(3) . . . . ?
C12 C13 C14 C15 0.7(4) . . . . ?
C13 C14 C15 C21 0.8(4) . . . . ?
C21 C16 C17 C18 3.4(5) . . . . ?
C16 C17 C18 C19 -2.4(5) . . . . ?
C17 C18 C19 C20 -0.7(5) . . . . ?
C18 C19 C20 C12 -178.9(3) . . . . ?
C18 C19 C20 C21 2.9(4) . . . . ?
C13 C12 C20 C19 -176.6(3) . . . . ?
C5 C12 C20 C19 4.6(4) . . . . ?
C13 C12 C20 C21 1.6(4) . . . . ?
C5 C12 C20 C21 -177.2(2) . . . . ?
C17 C16 C21 C15 178.8(3) . . . . ?
C17 C16 C21 C20 -1.2(4) . . . . ?
C14 C15 C21 C16 179.1(3) . . . . ?
C14 C15 C21 C20 -0.9(4) . . . . ?
C19 C20 C21 C16 -1.9(4) . . . . ?
C12 C20 C21 C16 179.8(3) . . . . ?
C19 C20 C21 C15 178.1(3) . . . . ?
C12 C20 C21 C15 -0.2(4) . . . . ?
C8 C1 C22 C29 -169.4(3) . . . . ?
C2 C1 C22 C29 16.7(4) . . . . ?
C8 C1 C22 C23 14.6(4) . . . . ?
C2 C1 C22 C23 -159.2(2) . . . . ?
C1 C22 C23 C34 32.3(4) . . . . ?
C29 C22 C23 C34 -144.4(2) . . . . ?
C1 C22 C23 C35 -96.8(3) . . . . ?
C29 C22 C23 C35 86.5(3) . . . . ?
C1 C22 C23 C24 148.7(3) . . . . ?
C29 C22 C23 C24 -28.0(3) . . . . ?
C34 C23 C24 C30 151.7(2) . . . . ?
C35 C23 C24 C30 -87.4(3) . . . . ?
C22 C23 C24 C30 28.7(3) . . . . ?
C30 C25 C26 C27 -0.7(7) . . . . ?
C30 C25 C26 C36 -177.3(4) . . . . ?
C25 C26 C27 C28 0.3(8) . . . . ?
C36 C26 C27 C28 176.8(4) . . . . ?
C26 C27 C28 C33 133.1(12) . . . . ?
C26 C27 C28 C29 -5.4(6) . . . . ?
C33 C28 C29 C30 -16.5(8) . . . . ?
C27 C28 C29 C30 10.5(5) . . . . ?
C33 C28 C29 C22 156.9(6) . . . . ?
C27 C28 C29 C22 -176.2(3) . . . . ?
C1 C22 C29 C28 27.3(5) . . . . ?
C23 C22 C29 C28 -156.1(3) . . . . ?
C1 C22 C29 C30 -159.0(3) . . . . ?
C23 C22 C29 C30 17.7(3) . . . . ?
C26 C25 C30 C29 7.1(7) . . . . ?
C26 C25 C30 C24 177.6(4) . . . . ?
C26 C25 C30 C31 -45.3(8) . . . . ?
C28 C29 C30 C25 -12.6(6) . . . . ?
C22 C29 C30 C25 172.6(4) . . . . ?
C28 C29 C30 C24 175.9(3) . . . . ?
C22 C29 C30 C24 1.2(3) . . . . ?
C28 C29 C30 C31 10.2(5) . . . . ?
C22 C29 C30 C31 -164.6(4) . . . . ?
C23 C24 C30 C25 168.5(4) . . . . ?
C23 C24 C30 C29 -19.5(3) . . . . ?
C23 C24 C30 C31 139.4(6) . . . . ?
C25 C30 C31 C32 128.6(15) . . . . ?
C29 C30 C31 C32 -9.9(10) . . . . ?
C24 C30 C31 C32 -168.9(6) . . . . ?
C30 C31 C32 C33 11.3(13) . . . . ?
C30 C31 C32 C46 -173.8(7) . . . . ?
C29 C28 C33 C32 16.2(11) . . . . ?
C27 C28 C33 C32 -40.8(7) . . . . ?
C31 C32 C33 C28 -11.9(11) . . . . ?
C46 C32 C33 C28 173.0(7) . . . . ?
C25 C26 C36 C37 52.8(8) . . . . ?
C27 C26 C36 C37 -123.6(7) . . . . ?
C25 C26 C36 C44 -131.3(5) . . . . ?
C27 C26 C36 C44 52.3(6) . . . . ?
C44 C36 C37 C38 4.4(15) . . . . ?
C26 C36 C37 C38 -179.4(10) . . . . ?
C36 C37 C38 C39 -3.3(16) . . . . ?
C37 C38 C39 C45 1.4(12) . . . . ?
C45 C40 C41 C42 1.3(7) . . . . ?
C40 C41 C42 C43 -3.7(7) . . . . ?
C40 C41 C42 C47 4.9(8) . . . . ?
C41 C42 C43 C46 2.6(11) . . . . ?
C47 C42 C43 C46 -2.9(10) . . . . ?
C41 C42 C43 C44 2.6(6) . . . . ?
C47 C42 C43 C44 -2.9(5) . . . . ?
C37 C36 C44 C45 -3.5(8) . . . . ?
C26 C36 C44 C45 -179.6(4) . . . . ?
C37 C36 C44 C43 179.0(6) . . . . ?
C26 C36 C44 C43 2.9(6) . . . . ?
C46 C43 C44 C36 -1.8(5) . . . . ?
C42 C43 C44 C36 178.2(4) . . . . ?
C46 C43 C44 C45 -179.3(7) . . . . ?
C42 C43 C44 C45 0.7(5) . . . . ?
C38 C39 C45 C47 173.8(10) . . . . ?
C38 C39 C45 C44 -1.3(9) . . . . ?
C38 C39 C45 C40 -179.1(7) . . . . ?
C38 C39 C45 C52 -1.0(8) . . . . ?
C38 C39 C45 C48 177(2) . . . . ?
C36 C44 C45 C39 2.3(6) . . . . ?
C43 C44 C45 C39 179.8(4) . . . . ?
C36 C44 C45 C47 -175.2(6) . . . . ?
C43 C44 C45 C47 2.4(6) . . . . ?
C36 C44 C45 C40 -179.8(4) . . . . ?
C43 C44 C45 C40 -2.3(5) . . . . ?
C36 C44 C45 C52 1.7(7) . . . . ?
C43 C44 C45 C52 179.2(11) . . . . ?
C36 C44 C45 C48 1.4(11) . . . . ?
C43 C44 C45 C48 178.9(9) . . . . ?
C41 C40 C45 C39 179.2(5) . . . . ?
C41 C40 C45 C47 -8.6(10) . . . . ?
C41 C40 C45 C44 1.3(7) . . . . ?
C41 C40 C45 C52 2.7(11) . . . . ?
C41 C40 C45 C48 -179.4(7) . . . . ?
C42 C43 C46 C52 0.2(12) . . . . ?
C44 C43 C46 C52 0.3(5) . . . . ?
C42 C43 C46 C32 -177.0(6) . . . . ?
C44 C43 C46 C32 -176.9(10) . . . . ?
C31 C32 C46 C43 -126.2(9) . . . . ?
C33 C32 C46 C43 48.7(11) . . . . ?
C31 C32 C46 C52 56.9(11) . . . . ?
C33 C32 C46 C52 -128.2(8) . . . . ?
C39 C45 C47 C42 179.3(6) . . . . ?
C44 C45 C47 C42 -4.9(8) . . . . ?
C40 C45 C47 C42 166.4(19) . . . . ?
C52 C45 C47 C42 -6.6(11) . . . . ?
C48 C45 C47 C42 177.5(8) . . . . ?
C41 C42 C47 C45 -168.3(13) . . . . ?
C43 C42 C47 C45 5.7(9) . . . . ?
C39 C45 C48 C49 4.2(9) . . . . ?
C47 C45 C48 C49 -178.0(9) . . . . ?
C44 C45 C48 C49 6.2(17) . . . . ?
C40 C45 C48 C49 -172.8(10) . . . . ?
C52 C45 C48 C49 6.0(13) . . . . ?
C45 C48 C49 C50 -7.0(18) . . . . ?
C48 C49 C50 C51 -2(4) . . . . ?
C49 C50 C51 C52 9(4) . . . . ?
C39 C45 C52 C46 180.0(7) . . . . ?
C47 C45 C52 C46 3.0(10) . . . . ?
C44 C45 C52 C46 -0.6(5) . . . . ?
C40 C45 C52 C46 -3.1(13) . . . . ?
C48 C45 C52 C46 179.2(7) . . . . ?
C39 C45 C52 C51 2.6(11) . . . . ?
C47 C45 C52 C51 -174.3(10) . . . . ?
C44 C45 C52 C51 -177.9(16) . . . . ?
C40 C45 C52 C51 179.6(9) . . . . ?
C48 C45 C52 C51 1.9(13) . . . . ?
C43 C46 C52 C45 0.2(9) . . . . ?
C32 C46 C52 C45 177.6(6) . . . . ?
C43 C46 C52 C51 177.6(10) . . . . ?
C32 C46 C52 C51 -5.0(13) . . . . ?
C50 C51 C52 C45 -8(2) . . . . ?
C50 C51 C52 C46 174.6(17) . . . . ?
